data_7716768
loop_
_publ_author_name
'&#x160;ag&#xe1;tov&#xe1;, Alexandra'
'Kotrle, Kamil'
'Brach&#x148;akov&#xe1;, Barbora'
'Havl&#xed;&#x10d;ek, Lubom&#xed;r'
'Nemec, Ivan'
'Herchel, Radovan'
'Hofbauerova, Monika'
'Halahovets, Yuriy'
'&#x160;iffalovi&#x10d;, Peter'
'&#x10c;i&#x17e;m&#xe1;r, Erik'
'Fellner, Ond&#x159;ej F'
'&#x160;alitro&#x161;, Ivan'

_publ_section_title
;
 Above room temperature spin crossover in mononuclear iron(II) complexes
 featuring pyridyl-benzimidazole bidentate ligands adorned with aliphatic
 chains.
;
_journal_issue 33
_journal_name_full 'Dalton transactions (Cambridge, England : 2003)'
_journal_page_first 14037
_journal_page_last 14045
_journal_paper_doi 10.1039/d4dt01338g
_journal_volume 53
_journal_year 2024
_chemical_formula_moiety 'C51 H57 Fe N9, 2(C F3 O3 S)'
_chemical_formula_sum 'C53 H57 F6 Fe N9 O6 S2'
_chemical_formula_weight 1150.04
_space_group_crystal_system monoclinic
_space_group_IT_number 9
_space_group_name_Hall 'C -2yc'
_space_group_name_H-M_alt 'C 1 c 1'
_atom_sites_solution_hydrogens geom
_audit_creation_date 2024-06-27
_audit_creation_method
;
Olex2 1.5
(compiled 2024.02.16 svn.r378c4104 for OlexSys, GUI svn.r6928)
;
_audit_update_record
;
2024-07-11 deposited with the CCDC.	2024-07-29 downloaded from the CCDC.
;
_cell_angle_alpha 90
_cell_angle_beta 116.119(3)
_cell_angle_gamma 90
_cell_formula_units_Z 4
_cell_length_a 15.6483(3)
_cell_length_b 22.5038(3)
_cell_length_c 17.2162(4)
_cell_measurement_reflns_used 9168
_cell_measurement_temperature 200.0(2)
_cell_measurement_theta_max 68.8670
_cell_measurement_theta_min 3.7030
_cell_volume 5443.5(2)
_computing_cell_refinement 'CrysAlisPro 1.171.42.49 (Rigaku OD, 2022)'
_computing_data_collection 'CrysAlisPro 1.171.42.49 (Rigaku OD, 2022)'
_computing_data_reduction 'CrysAlisPro 1.171.42.49 (Rigaku OD, 2022)'
_computing_molecular_graphics 'Olex2 1.5 (Dolomanov et al., 2009)'
_computing_publication_material 'Olex2 1.5 (Dolomanov et al., 2009)'
_computing_structure_refinement 'SHELXL 2014/7 (Sheldrick, 2015)'
_computing_structure_solution 'SHELXT 2014/5 (Sheldrick, 2014)'
_diffrn_ambient_temperature 200.0(2)
_diffrn_measured_fraction_theta_full 0.997
_diffrn_measured_fraction_theta_max 0.988
_diffrn_measurement_device 'four-circle diffractometer'
_diffrn_measurement_device_type 'XtaLAB Synergy, Single source at home/near, HyPix3000'
_diffrn_radiation_type CuK\a
_diffrn_radiation_wavelength 1.54184
_diffrn_reflns_av_R_equivalents 0.0287
_diffrn_reflns_av_unetI/netI 0.0350
_diffrn_reflns_Laue_measured_fraction_full 0.997
_diffrn_reflns_Laue_measured_fraction_max 0.988
_diffrn_reflns_limit_h_max 18
_diffrn_reflns_limit_h_min -18
_diffrn_reflns_limit_k_max 26
_diffrn_reflns_limit_k_min -27
_diffrn_reflns_limit_l_max 20
_diffrn_reflns_limit_l_min -20
_diffrn_reflns_number 15717
_diffrn_reflns_point_group_measured_fraction_full 0.712
_diffrn_reflns_point_group_measured_fraction_max 0.701
_diffrn_reflns_theta_full 67.684
_diffrn_reflns_theta_max 69.689
_diffrn_reflns_theta_min 3.709
_exptl_absorpt_coefficient_mu 3.609
_exptl_absorpt_correction_T_max 1.00000
_exptl_absorpt_correction_T_min 0.92888
_exptl_absorpt_correction_type multi-scan
_exptl_absorpt_process_details
;
CrysAlisPro 1.171.42.57a (Rigaku Oxford Diffraction, 2022)
Empirical absorption correction using spherical harmonics,
implemented in SCALE3 ABSPACK scaling algorithm.
;
_exptl_crystal_colour purple
_exptl_crystal_colour_primary purple
_exptl_crystal_density_diffrn 1.403
_exptl_crystal_description block
_exptl_crystal_F_000 2392
_exptl_crystal_size_max 0.26
_exptl_crystal_size_mid 0.22
_exptl_crystal_size_min 0.2
_refine_diff_density_max 0.464
_refine_diff_density_min -0.388
_refine_diff_density_rms 0.051
_refine_ls_abs_structure_details
;
 Flack x determined using 1708 quotients [(I+)-(I-)]/[(I+)+(I-)]
 (Parsons, Flack and Wagner, Acta Cryst. B69 (2013) 249-259).
;
_refine_ls_abs_structure_Flack -0.002(4)
_refine_ls_extinction_method none
_refine_ls_goodness_of_fit_ref 1.015
_refine_ls_hydrogen_treatment constr
_refine_ls_matrix_type full
_refine_ls_number_parameters 738
_refine_ls_number_reflns 7196
_refine_ls_number_restraints 253
_refine_ls_restrained_S_all 1.062
_refine_ls_R_factor_all 0.0550
_refine_ls_R_factor_gt 0.0510
_refine_ls_shift/su_max 0.000
_refine_ls_shift/su_mean 0.000
_refine_ls_structure_factor_coef Fsqd
_refine_ls_weighting_details 'w=1/[\s^2^(Fo^2^)+(0.0826P)^2^+5.3154P] where P=(Fo^2^+2Fc^2^)/3'
_refine_ls_weighting_scheme calc
_refine_ls_wR_factor_gt 0.1368
_refine_ls_wR_factor_ref 0.1401
_reflns_Friedel_coverage 0.418
_reflns_Friedel_fraction_full 0.425
_reflns_Friedel_fraction_max 0.414
_reflns_number_gt 6628
_reflns_number_total 7196
_reflns_threshold_expression 'I > 2\s(I)'
_cod_data_source_file d4dt01338g2.cif
_cod_data_source_block 03
_cod_depositor_comments 'Adding full bibliography for 7716767--7716771.cif.'
_cod_database_code 7716768
_shelx_shelxl_version_number 2014/7
_shelx_space_group_comment
;
The symmetry employed for this shelxl refinement is uniquely defined
by the following loop, which should always be used as a source of
symmetry information in preference to the above space-group names.
They are only intended as comments.
;
_olex2_refinement_description
;
1. Fixed Uiso
 At 1.2 times of:
  All C(H) groups, All C(H,H) groups
 At 1.5 times of:
  All C(H,H,H) groups, All C(H,H,H,H,H,H) groups
2. Restrained distances
 C43-C44 \\sim C44-C45 \\sim C45-C46
 with sigma of 0.04
 C38-C39 \\sim C38A-C39A
 with sigma of 0.04
 C39-C40 \\sim C39A-C40A
 with sigma of 0.04
 C40-C41 \\sim C40A-C41
 with sigma of 0.04
 C39-C38 \\sim C39A-C38A
 with sigma of 0.02
 N8-C37 \\sim N8-C37A
 with sigma of 0.02
 C37-C38 \\sim C37A-C38A
 with sigma of 0.02
 N8-C38 \\sim N8-C38A
 with sigma of 0.04
 S2-O4 \\sim S2A-O4A
 with sigma of 0.02
 S2-O6 \\sim S2A-O6A
 with sigma of 0.02
 S2-O5 \\sim S2A-O5A
 with sigma of 0.02
 S2-C53 \\sim S2A-C53A
 with sigma of 0.02
 F4-C53 \\sim F4A-C53A
 with sigma of 0.02
 F5-C53 \\sim F5A-C53A
 with sigma of 0.02
 C53-F6 \\sim C53A-F6A
 with sigma of 0.02
 C53-F4 \\sim C53A-F4A \\sim C53-F5 \\sim C53A-F5A \\sim C53-F6 \\sim C53A-F6A
 with sigma of 0.02
 O4-O6 \\sim O4A-O6A \\sim O4-O5 \\sim O4A-O5A \\sim O6-O5 \\sim O6A-O5A
 with sigma of 0.04
 O4-S2 \\sim O4A-S2A \\sim O6-S2 \\sim O6A-S2A \\sim O5-S2 \\sim O5A-S2A
 with sigma of 0.04
 F4-F5 \\sim F4A-F5A \\sim F5-F6 \\sim F5A-F6A \\sim F4-F6 \\sim F4A-F6A
 with sigma of 0.04
 S1-O1 \\sim S1-O1A \\sim S1-O3 \\sim S1-O3A \\sim S1-O2 \\sim S1-O2A
 with sigma of 0.02
 O1-O2 \\sim O2-O3 \\sim O3-O1
 with sigma of 0.02
3. Uiso/Uaniso restraints and constraints
C37A \\sim C38A \\sim C37 \\sim C38 \\sim C39 \\sim C39A \\sim C40A \\sim C40
\\sim C41: within 2A with sigma of 0.04 and sigma for terminal atoms of 0.08
within 2A
O4 \\sim O6 \\sim O5: within 2A with sigma of 0.04 and sigma for terminal atoms
of 0.08 within 2A
C53 \\sim S2: within 2A with sigma of 0.04 and sigma for terminal atoms of 0.08
within 2A
O2 \\sim O2A \\sim O1 \\sim O1A \\sim O3 \\sim O3A: within 2A with sigma of
0.04 and sigma for terminal atoms of 0.08 within 2A
Uanis(C39) = Uanis(C39A)
Uanis(C37) = Uanis(C37A)
Uanis(C38) = Uanis(C38A)
Uanis(F4A) = Uanis(F4) = Uanis(F5) = Uanis(F5A)
Uanis(F6) = Uanis(F6A)
Uanis(O4A) = Uanis(O5) = Uanis(O5A) = Uanis(O6A) = Uanis(O6) = Uanis(O4)
Uanis(S2) = Uanis(S2A)
Uanis(C53A) = Uanis(C53)
Uanis(O1) = Uanis(O1A)
Uanis(O3A) = Uanis(O3)
4. Rigid body (RIGU) restrains
 C43, C44, C45, C46
 with sigma for 1-2 distances of 0.01 and sigma for 1-3 distances of 0.02
5. Others
 Sof(H41D)=Sof(H41E)=Sof(H41F)=Sof(C37A)=Sof(H37C)=Sof(H37D)=Sof(C38A)=
 Sof(H38C)=Sof(H38D)=Sof(C39A)=Sof(H39C)=Sof(H39D)=Sof(C40A)=Sof(H40C)=
 Sof(H40D)=1-FVAR(1)
 Sof(C37)=Sof(H37A)=Sof(H37B)=Sof(C39)=Sof(H39A)=Sof(H39B)=Sof(H41A)=Sof(H41B)=
 Sof(H41C)=Sof(C38)=Sof(H38A)=Sof(H38B)=Sof(C40)=Sof(H40A)=Sof(H40B)=FVAR(1)
 Sof(O4A)=Sof(O6A)=Sof(S2A)=Sof(O5A)=Sof(F6A)=Sof(C53A)=Sof(F5A)=Sof(F4A)=1-
 FVAR(2)
 Sof(S2)=Sof(O4)=Sof(O6)=Sof(O5)=Sof(F4)=Sof(F5)=Sof(C53)=Sof(F6)=FVAR(2)
 Sof(O2A)=Sof(O3A)=Sof(O1A)=1-FVAR(3)
 Sof(O1)=Sof(O3)=Sof(O2)=FVAR(3)
6.a Secondary CH2 refined with riding coordinates:
 C47(H47A,H47B), C48(H48A,H48B), C37(H37A,H37B), C39(H39A,H39B), C38(H38A,
 H38B), C50(H50A,H50B), C49(H49A,H49B), C42(H42A,H42B), C43(H43A,H43B),
 C44(H44A,H44B), C45(H45A,H45B), C37A(H37C,H37D), C38A(H38C,H38D), C39A(H39C,
 H39D), C40(H40A,H40B), C40A(H40C,H40D)
6.b Me refined with riding coordinates:
 C46(H46A,H46B,H46C)
6.c Aromatic/amide H refined with riding coordinates:
 C4(H4), C33(H33), C3(H3), C11(H11), C32(H32), C13(H13), C8(H8), C35(H35),
 C10(H10), C25(H25), C34(H34), C26(H26), C1(H1), C2(H2), C14(H14), C23(H23),
 C15(H15), C21(H21), C28(H28), C9(H9), C27(H27), C20(H20), C22(H22), C16(H16)
6.d Idealised Me refined as rotating group:
 C41(H41A,H41B,H41C), C41(H41D,H41E,H41F), C51(H51A,H51B,H51C)
;
_olex2_submission_special_instructions 'No special instructions were received'

loop_
_space_group_symop_operation_xyz
'x, y, z'
'x, -y, z+1/2'
'x+1/2, y+1/2, z'
'x+1/2, -y+1/2, z+1/2'

loop_
_atom_site_label
_atom_site_type_symbol
_atom_site_fract_x
_atom_site_fract_y
_atom_site_fract_z
_atom_site_U_iso_or_equiv
_atom_site_adp_type
_atom_site_occupancy
_atom_site_site_symmetry_order
_atom_site_calc_flag
_atom_site_refinement_flags_posn
_atom_site_refinement_flags_adp
_atom_site_refinement_flags_occupancy
_atom_site_disorder_assembly
_atom_site_disorder_group
Fe1 Fe 0.44394(5) 0.40966(3) 0.57180(5) 0.04074(19) Uani 1 1 d . . . . .
S1 S 0.59609(13) 0.07657(8) 0.45096(12) 0.0674(5) Uani 1 1 d D . . . .
N2 N 0.4367(4) 0.32230(18) 0.5652(3) 0.0454(9) Uani 1 1 d . . . . .
N1 N 0.5155(3) 0.39548(19) 0.5034(3) 0.0405(9) Uani 1 1 d . . . A 1
N8 N 0.7113(3) 0.4571(2) 0.7330(3) 0.0530(11) Uani 1 1 d D . . . .
N3 N 0.5703(3) 0.4102(2) 0.6737(3) 0.0454(11) Uani 1 1 d . . . . .
N5 N 0.3170(3) 0.41267(18) 0.4721(3) 0.0453(11) Uani 1 1 d . . . . .
C6 C 0.5368(4) 0.3386(2) 0.5001(3) 0.0439(11) Uani 1 1 d . . . . .
N4 N 0.4680(3) 0.4957(2) 0.5830(3) 0.0493(11) Uani 1 1 d . . . . .
C7 C 0.6168(4) 0.3870(3) 0.4439(4) 0.0527(13) Uani 1 1 d . . . . .
C31 C 0.2767(4) 0.4026(2) 0.3848(4) 0.0460(12) Uani 1 1 d . . . . .
C5 C 0.4894(4) 0.2953(2) 0.5302(4) 0.0450(12) Uani 1 1 d . . . . .
N6 N 0.3657(4) 0.4200(2) 0.6357(3) 0.0505(11) Uani 1 1 d . . . . .
C4 C 0.4929(5) 0.2339(3) 0.5254(4) 0.0603(16) Uani 1 1 d . . . . .
H4 H 0.5324 0.2155 0.5034 0.072 Uiso 1 1 calc R U . . .
N7 N 0.5973(4) 0.3316(2) 0.4634(3) 0.0541(11) Uani 1 1 d . . . . .
N9 N 0.1609(3) 0.4012(2) 0.4268(3) 0.0492(11) Uani 1 1 d . . . . .
C18 C 0.6146(4) 0.4615(2) 0.6819(4) 0.0473(12) Uani 1 1 d . . . . .
C33 C 0.2557(5) 0.3905(3) 0.2396(4) 0.0647(16) Uani 1 1 d . . . . .
H33 H 0.2806 0.3892 0.1983 0.078 Uiso 1 1 calc R U . . .
C24 C 0.6389(4) 0.3684(3) 0.7221(4) 0.0508(13) Uani 1 1 d . . . . .
C36 C 0.1786(4) 0.3948(2) 0.3556(4) 0.0483(12) Uani 1 1 d . . . . .
C30 C 0.2460(4) 0.4124(2) 0.4954(4) 0.0454(12) Uani 1 1 d . . . . .
C12 C 0.5649(4) 0.4272(2) 0.4681(3) 0.0453(11) Uani 1 1 d . . . . .
C3 C 0.4373(6) 0.1996(2) 0.5534(4) 0.0632(17) Uani 1 1 d . . . . .
H3 H 0.4378 0.1575 0.5498 0.076 Uiso 1 1 calc R U . . .
C47 C 0.0679(4) 0.3902(3) 0.4275(5) 0.0558(14) Uani 1 1 d . . . . .
H47A H 0.0178 0.3872 0.3672 0.067 Uiso 1 1 calc R U . . .
H47B H 0.0521 0.4241 0.4553 0.067 Uiso 1 1 calc R U . . .
C11 C 0.5681(5) 0.4885(3) 0.4532(4) 0.0542(14) Uani 1 1 d . . . . .
H11 H 0.5319 0.5162 0.4680 0.065 Uiso 1 1 calc R U . . .
O1 O 0.5240(6) 0.0306(3) 0.4192(6) 0.110(3) Uani 0.831(8) 1 d D U P B 1
C17 C 0.5580(4) 0.5126(2) 0.6386(4) 0.0484(12) Uani 1 1 d . . . . .
C32 C 0.3166(5) 0.4000(3) 0.3260(4) 0.0539(13) Uani 1 1 d . . . . .
H32 H 0.3831 0.4047 0.3449 0.065 Uiso 1 1 calc R U . . .
C13 C 0.4036(4) 0.5381(3) 0.5413(5) 0.0589(15) Uani 1 1 d . . . . .
H13 H 0.3404 0.5266 0.5033 0.071 Uiso 1 1 calc R U . . .
F2 F 0.5603(7) 0.0952(5) 0.2920(5) 0.187(4) Uani 1 1 d . . . . .
C52 C 0.6298(8) 0.0826(4) 0.3659(6) 0.091(3) Uani 1 1 d . . . . .
F1 F 0.6925(7) 0.1238(4) 0.3777(6) 0.165(3) Uani 1 1 d . . . . .
C8 C 0.6773(6) 0.4065(4) 0.4077(5) 0.0704(19) Uani 1 1 d . . . . .
H8 H 0.7146 0.3794 0.3933 0.084 Uiso 1 1 calc R U . . .
C48 C 0.0694(5) 0.3330(3) 0.4761(5) 0.0608(15) Uani 1 1 d . . . . .
H48A H 0.1144 0.3383 0.5378 0.073 Uiso 1 1 calc R U . . .
H48B H 0.0053 0.3268 0.4729 0.073 Uiso 1 1 calc R U . . .
C35 C 0.1174(5) 0.3843(3) 0.2682(4) 0.0626(16) Uani 1 1 d . . . . .
H35 H 0.0510 0.3785 0.2490 0.075 Uiso 1 1 calc R U . . .
C10 C 0.6264(5) 0.5066(3) 0.4158(5) 0.0672(17) Uani 1 1 d . . . . .
H10 H 0.6299 0.5477 0.4046 0.081 Uiso 1 1 calc R U . . .
C25 C 0.3996(5) 0.4307(3) 0.7206(4) 0.0609(15) Uani 1 1 d . . . . .
H25 H 0.4664 0.4287 0.7556 0.073 Uiso 1 1 calc R U . . .
C29 C 0.2705(4) 0.4233(2) 0.5859(4) 0.0507(13) Uani 1 1 d . . . . .
C34 C 0.1573(5) 0.3828(3) 0.2123(5) 0.0709(18) Uani 1 1 d . . . . .
H34 H 0.1174 0.3763 0.1526 0.085 Uiso 1 1 calc R U . . .
C26 C 0.3420(6) 0.4443(4) 0.7588(5) 0.074(2) Uani 1 1 d . . . . .
H26 H 0.3682 0.4498 0.8196 0.089 Uiso 1 1 calc R U . . .
O3 O 0.5537(6) 0.1317(3) 0.4502(6) 0.105(3) Uani 0.831(8) 1 d D U P B 1
C1 C 0.3835(5) 0.2874(3) 0.5906(4) 0.0566(15) Uani 1 1 d . . . . .
H1 H 0.3445 0.3060 0.6129 0.068 Uiso 1 1 calc R U . . .
C2 C 0.3824(5) 0.2270(3) 0.5860(5) 0.0640(17) Uani 1 1 d . . . . .
H2 H 0.3442 0.2043 0.6052 0.077 Uiso 1 1 calc R U . . .
C14 C 0.4260(6) 0.5979(3) 0.5519(6) 0.074(2) Uani 1 1 d . . . . .
H14 H 0.3791 0.6269 0.5208 0.089 Uiso 1 1 calc R U . . .
C23 C 0.6318(5) 0.3086(3) 0.7392(4) 0.0619(15) Uani 1 1 d . . . . .
H23 H 0.5719 0.2891 0.7173 0.074 Uiso 1 1 calc R U . . .
C37 C 0.7932(7) 0.4934(5) 0.7442(9) 0.053(3) Uani 0.641(9) 1 d D U P C 1
H37A H 0.8505 0.4792 0.7949 0.064 Uiso 0.641(9) 1 calc R U P C 1
H37B H 0.7817 0.5352 0.7549 0.064 Uiso 0.641(9) 1 calc R U P C 1
C15 C 0.5170(6) 0.6151(3) 0.6079(6) 0.077(2) Uani 1 1 d . . . . .
H15 H 0.5333 0.6561 0.6160 0.092 Uiso 1 1 calc R U . . .
C19 C 0.7279(4) 0.3977(3) 0.7587(4) 0.0554(14) Uani 1 1 d . . . . .
C39 C 0.8908(7) 0.5285(5) 0.6718(8) 0.068(2) Uani 0.641(9) 1 d D U P C 1
H39A H 0.9490 0.5161 0.7232 0.082 Uiso 0.641(9) 1 calc R U P C 1
H39B H 0.8769 0.5702 0.6807 0.082 Uiso 0.641(9) 1 calc R U P C 1
C21 C 0.8035(6) 0.3087(4) 0.8231(5) 0.087(2) Uani 1 1 d . . . . .
H21 H 0.8596 0.2868 0.8566 0.104 Uiso 1 1 calc R U . . .
F3 F 0.6701(8) 0.0323(3) 0.3571(6) 0.171(4) Uani 1 1 d . . . . .
C41 C 0.9352(8) 0.4636(5) 0.5663(8) 0.105(3) Uani 1 1 d D U . . .
H41A H 0.9990 0.4524 0.6095 0.158 Uiso 0.641(9) 1 calc R U P C 1
H41B H 0.9340 0.4648 0.5089 0.158 Uiso 0.641(9) 1 calc R U P C 1
H41C H 0.8889 0.4343 0.5663 0.158 Uiso 0.641(9) 1 calc R U P C 1
H41D H 0.9822 0.4433 0.6177 0.158 Uiso 0.359(9) 1 calc R U P C 2
H41E H 0.9675 0.4828 0.5355 0.158 Uiso 0.359(9) 1 calc R U P C 2
H41F H 0.8891 0.4346 0.5281 0.158 Uiso 0.359(9) 1 calc R U P C 2
C28 C 0.2087(5) 0.4390(3) 0.6204(5) 0.0607(15) Uani 1 1 d . . . . .
H28 H 0.1422 0.4421 0.5846 0.073 Uiso 1 1 calc R U . . .
C9 C 0.6794(6) 0.4663(4) 0.3944(5) 0.0731(19) Uani 1 1 d . . . . .
H9 H 0.7188 0.4807 0.3696 0.088 Uiso 1 1 calc R U . . .
C27 C 0.2461(6) 0.4499(3) 0.7086(6) 0.079(2) Uani 1 1 d . . . . .
H27 H 0.2055 0.4612 0.7339 0.095 Uiso 1 1 calc R U . . .
C38 C 0.8098(7) 0.4900(5) 0.6638(7) 0.063(2) Uani 0.641(9) 1 d D U P C 1
H38A H 0.8234 0.4483 0.6545 0.075 Uiso 0.641(9) 1 calc R U P C 1
H38B H 0.7514 0.5026 0.6128 0.075 Uiso 0.641(9) 1 calc R U P C 1
C20 C 0.8118(5) 0.3677(4) 0.8101(5) 0.0728(19) Uani 1 1 d . . . . .
H20 H 0.8716 0.3874 0.8349 0.087 Uiso 1 1 calc R U . . .
C22 C 0.7152(6) 0.2787(4) 0.7890(5) 0.080(2) Uani 1 1 d . . . . .
H22 H 0.7132 0.2375 0.8005 0.095 Uiso 1 1 calc R U . . .
C50 C 0.0890(7) 0.2223(3) 0.4877(6) 0.087(2) Uani 1 1 d . . . . .
H50A H 0.1325 0.2252 0.5502 0.104 Uiso 1 1 calc R U . . .
H50B H 0.0233 0.2190 0.4817 0.104 Uiso 1 1 calc R U . . .
C49 C 0.0971(5) 0.2783(3) 0.4430(5) 0.0665(17) Uani 1 1 d . . . . .
H49A H 0.1635 0.2826 0.4514 0.080 Uiso 1 1 calc R U . . .
H49B H 0.0558 0.2746 0.3802 0.080 Uiso 1 1 calc R U . . .
C16 C 0.5844(5) 0.5725(3) 0.6523(5) 0.0653(16) Uani 1 1 d . . . . .
H16 H 0.6474 0.5836 0.6913 0.078 Uiso 1 1 calc R U . . .
C51 C 0.1126(9) 0.1669(3) 0.4517(7) 0.105(3) Uani 1 1 d . . . . .
H51A H 0.0666 0.1620 0.3910 0.158 Uiso 1 1 calc R U . . .
H51B H 0.1097 0.1323 0.4850 0.158 Uiso 1 1 calc R U . . .
H51C H 0.1768 0.1704 0.4557 0.158 Uiso 1 1 calc R U . . .
C42 C 0.6385(7) 0.2766(4) 0.4500(6) 0.086(2) Uani 1 1 d . . . . .
H42A H 0.5875 0.2464 0.4253 0.103 Uiso 1 1 calc R U . . .
H42B H 0.6632 0.2840 0.4069 0.103 Uiso 1 1 calc R U . . .
O2 O 0.6780(7) 0.0620(7) 0.5214(6) 0.147(6) Uani 0.831(8) 1 d D U P B 1
C43 C 0.7150(8) 0.2524(5) 0.5278(10) 0.134(5) Uani 1 1 d D U . . .
H43A H 0.6887 0.2431 0.5692 0.161 Uiso 1 1 calc R U . D 1
H43B H 0.7353 0.2143 0.5124 0.161 Uiso 1 1 calc R U . D 1
C44 C 0.7957(10) 0.2873(6) 0.5704(9) 0.148(5) Uani 1 1 d D U . E 1
H44A H 0.7795 0.3214 0.5979 0.178 Uiso 1 1 calc R U . E 1
H44B H 0.8158 0.3034 0.5275 0.178 Uiso 1 1 calc R U . E 1
C46 C 0.9659(14) 0.2853(11) 0.6813(18) 0.259(13) Uani 1 1 d D U . E 1
H46A H 1.0172 0.2617 0.7251 0.388 Uiso 1 1 calc R U . E 1
H46B H 0.9849 0.2979 0.6366 0.388 Uiso 1 1 calc R U . E 1
H46C H 0.9537 0.3204 0.7086 0.388 Uiso 1 1 calc R U . E 1
C45 C 0.8836(11) 0.2510(8) 0.6437(14) 0.206(9) Uani 1 1 d D U . E 1
H45A H 0.8655 0.2377 0.6893 0.247 Uiso 1 1 calc R U . E 1
H45B H 0.8966 0.2152 0.6173 0.247 Uiso 1 1 calc R U . E 1
C37A C 0.7766(16) 0.5093(9) 0.7485(18) 0.053(3) Uani 0.359(9) 1 d D U P C 2
H37C H 0.8358 0.5008 0.8013 0.064 Uiso 0.359(9) 1 calc R U P C 2
H37D H 0.7462 0.5439 0.7617 0.064 Uiso 0.359(9) 1 calc R U P C 2
C38A C 0.8051(13) 0.5282(9) 0.6786(13) 0.063(2) Uani 0.359(9) 1 d D U P C 2
H38C H 0.7478 0.5415 0.6271 0.075 Uiso 0.359(9) 1 calc R U P C 2
H38D H 0.8493 0.5624 0.6998 0.075 Uiso 0.359(9) 1 calc R U P C 2
C39A C 0.8522(16) 0.4793(9) 0.6525(15) 0.068(2) Uani 0.359(9) 1 d D U P C 2
H39C H 0.8061 0.4470 0.6233 0.082 Uiso 0.359(9) 1 calc R U P C 2
H39D H 0.9060 0.4625 0.7041 0.082 Uiso 0.359(9) 1 calc R U P C 2
C40 C 0.9096(13) 0.5249(7) 0.5883(13) 0.082(4) Uani 0.641(9) 1 d D U P C 1
H40A H 0.8519 0.5391 0.5380 0.099 Uiso 0.641(9) 1 calc R U P C 1
H40B H 0.9620 0.5526 0.5963 0.099 Uiso 0.641(9) 1 calc R U P C 1
C40A C 0.888(2) 0.5062(14) 0.591(2) 0.087(8) Uani 0.359(9) 1 d D U P C 2
H40C H 0.8335 0.5220 0.5392 0.105 Uiso 0.359(9) 1 calc R U P C 2
H40D H 0.9317 0.5395 0.6200 0.105 Uiso 0.359(9) 1 calc R U P C 2
S2 S 0.3155(2) 0.18315(14) 0.7663(2) 0.0774(9) Uani 0.697(4) 1 d D U P F 1
O4 O 0.4069(7) 0.1943(4) 0.7680(6) 0.0947(15) Uani 0.697(4) 1 d D . P F 1
O6 O 0.2473(6) 0.1677(4) 0.6806(6) 0.0947(15) Uani 0.697(4) 1 d D . P F 1
O5 O 0.3189(6) 0.1477(4) 0.8324(6) 0.0947(15) Uani 0.697(4) 1 d D . P F 1
F4 F 0.2629(12) 0.2926(5) 0.7172(8) 0.145(3) Uani 0.697(4) 1 d D . P F 1
F5 F 0.3290(10) 0.2746(4) 0.8577(7) 0.145(3) Uani 0.697(4) 1 d D . P F 1
C53 C 0.2748(9) 0.2578(7) 0.7808(8) 0.096(4) Uani 0.697(4) 1 d D U P F 1
F6 F 0.1934(8) 0.2566(6) 0.7814(8) 0.184(6) Uani 0.697(4) 1 d D . P F 1
O4A O 0.3342(13) 0.1782(10) 0.8761(11) 0.0947(15) Uani 0.303(4) 1 d D . P F 2
O6A O 0.3634(15) 0.1799(11) 0.7601(14) 0.0947(15) Uani 0.303(4) 1 d D . P F 2
S2A S 0.2842(5) 0.1926(4) 0.7821(6) 0.0774(9) Uani 0.303(4) 1 d D . P F 2
O5A O 0.1953(11) 0.1792(9) 0.7467(12) 0.0947(15) Uani 0.303(4) 1 d D . P F 2
F6A F 0.258(2) 0.2917(19) 0.7066(18) 0.184(6) Uani 0.303(4) 1 d D . P F 2
C53A C 0.307(2) 0.2709(10) 0.7804(17) 0.096(4) Uani 0.303(4) 1 d D . P F 2
F5A F 0.311(2) 0.3041(9) 0.8399(16) 0.145(3) Uani 0.303(4) 1 d D . P F 2
F4A F 0.3899(18) 0.2860(8) 0.7912(15) 0.145(3) Uani 0.303(4) 1 d D . P F 2
O2A O 0.669(2) 0.0355(14) 0.489(3) 0.096(16) Uani 0.169(8) 1 d D U P B 2
O3A O 0.642(2) 0.1282(13) 0.503(3) 0.105(3) Uani 0.169(8) 1 d D U P B 2
O1A O 0.5018(16) 0.0725(16) 0.432(3) 0.110(3) Uani 0.169(8) 1 d D U P B 2

loop_
_atom_site_aniso_label
_atom_site_aniso_U_11
_atom_site_aniso_U_22
_atom_site_aniso_U_33
_atom_site_aniso_U_23
_atom_site_aniso_U_13
_atom_site_aniso_U_12
Fe1 0.0358(4) 0.0391(3) 0.0534(4) -0.0031(4) 0.0251(3) 0.0003(4)
S1 0.0746(11) 0.0579(9) 0.0841(11) 0.0040(8) 0.0480(10) 0.0192(8)
N2 0.039(2) 0.046(2) 0.051(2) -0.001(2) 0.0207(18) 0.000(2)
N1 0.033(2) 0.040(2) 0.050(2) -0.0005(18) 0.0199(19) -0.0003(18)
N8 0.039(2) 0.069(3) 0.054(3) -0.013(2) 0.023(2) -0.007(2)
N3 0.040(3) 0.050(3) 0.051(3) -0.0048(19) 0.024(2) 0.0023(19)
N5 0.041(3) 0.037(2) 0.064(3) -0.0001(19) 0.029(2) 0.0006(18)
C6 0.040(3) 0.046(3) 0.047(3) -0.004(2) 0.020(2) 0.002(2)
N4 0.047(3) 0.043(2) 0.067(3) -0.004(2) 0.033(2) 0.0016(19)
C7 0.053(3) 0.063(3) 0.050(3) 0.001(3) 0.030(3) 0.001(3)
C31 0.044(3) 0.035(2) 0.057(3) 0.002(2) 0.020(2) 0.003(2)
C5 0.043(3) 0.038(2) 0.050(3) -0.004(2) 0.017(2) -0.001(2)
N6 0.052(3) 0.046(2) 0.061(3) -0.009(2) 0.031(2) -0.004(2)
C4 0.073(4) 0.038(3) 0.065(4) -0.003(3) 0.026(3) 0.003(3)
N7 0.058(3) 0.050(2) 0.065(3) -0.009(2) 0.037(3) 0.005(2)
N9 0.034(2) 0.041(2) 0.069(3) 0.001(2) 0.019(2) 0.0016(18)
C18 0.041(3) 0.057(3) 0.053(3) -0.007(2) 0.029(2) -0.003(2)
C33 0.069(4) 0.067(4) 0.051(3) 0.002(3) 0.020(3) -0.001(3)
C24 0.045(3) 0.063(3) 0.047(3) -0.005(2) 0.022(2) 0.007(3)
C36 0.044(3) 0.032(2) 0.067(3) 0.003(2) 0.023(3) 0.001(2)
C30 0.039(3) 0.035(2) 0.069(3) -0.002(2) 0.030(3) 0.001(2)
C12 0.041(3) 0.050(3) 0.050(3) 0.004(2) 0.024(2) 0.001(2)
C3 0.071(4) 0.038(2) 0.066(4) 0.003(3) 0.016(4) -0.005(3)
C47 0.036(3) 0.049(3) 0.083(4) 0.000(3) 0.028(3) 0.000(2)
C11 0.058(3) 0.054(3) 0.056(3) 0.010(3) 0.030(3) 0.002(3)
O1 0.117(6) 0.057(4) 0.194(8) -0.005(5) 0.103(6) -0.016(4)
C17 0.044(3) 0.048(3) 0.064(3) -0.008(2) 0.034(3) -0.009(2)
C32 0.051(3) 0.055(3) 0.057(3) -0.001(3) 0.025(3) -0.003(3)
C13 0.048(3) 0.043(3) 0.091(5) -0.005(3) 0.035(3) 0.004(2)
F2 0.208(9) 0.231(10) 0.097(5) 0.069(5) 0.044(5) 0.015(7)
C52 0.119(8) 0.070(5) 0.090(6) 0.006(4) 0.051(6) -0.009(5)
F1 0.200(8) 0.159(6) 0.199(8) -0.039(6) 0.147(7) -0.084(6)
C8 0.071(4) 0.087(5) 0.078(4) -0.007(4) 0.055(4) -0.004(4)
C48 0.047(3) 0.058(3) 0.081(4) 0.000(3) 0.032(3) -0.012(3)
C35 0.048(3) 0.058(3) 0.066(4) 0.006(3) 0.010(3) -0.001(3)
C10 0.075(4) 0.067(4) 0.068(4) 0.015(3) 0.039(4) -0.009(3)
C25 0.058(4) 0.072(4) 0.062(4) -0.011(3) 0.035(3) -0.009(3)
C29 0.049(3) 0.040(3) 0.074(4) -0.008(2) 0.038(3) -0.006(2)
C34 0.067(4) 0.075(4) 0.058(4) 0.000(3) 0.016(3) -0.007(4)
C26 0.079(5) 0.089(5) 0.077(4) -0.020(4) 0.054(4) -0.017(4)
O3 0.096(5) 0.069(4) 0.173(8) -0.035(4) 0.079(6) 0.004(4)
C1 0.054(4) 0.055(3) 0.070(4) 0.009(3) 0.036(3) -0.004(3)
C2 0.063(4) 0.051(3) 0.081(4) 0.009(3) 0.035(4) -0.007(3)
C14 0.072(5) 0.039(3) 0.117(7) 0.002(3) 0.046(5) 0.005(3)
C23 0.061(4) 0.062(4) 0.056(3) 0.002(3) 0.019(3) 0.015(3)
C37 0.032(5) 0.063(7) 0.078(4) -0.013(5) 0.036(4) 0.004(5)
C15 0.082(5) 0.040(3) 0.116(6) -0.008(4) 0.050(5) -0.011(3)
C19 0.045(3) 0.075(4) 0.048(3) -0.009(3) 0.022(3) 0.005(3)
C39 0.051(5) 0.078(5) 0.093(6) -0.003(5) 0.047(5) -0.009(4)
C21 0.068(5) 0.109(7) 0.065(4) -0.002(4) 0.013(4) 0.028(5)
F3 0.308(12) 0.106(4) 0.205(8) 0.003(5) 0.210(9) 0.031(6)
C41 0.087(6) 0.136(8) 0.119(7) 0.014(7) 0.069(6) 0.010(7)
C28 0.052(3) 0.059(3) 0.089(5) -0.013(3) 0.047(3) -0.004(3)
C9 0.077(5) 0.085(5) 0.076(4) 0.010(4) 0.051(4) -0.007(4)
C27 0.082(5) 0.075(4) 0.116(6) -0.028(4) 0.076(5) -0.014(4)
C38 0.044(4) 0.070(6) 0.081(5) -0.008(5) 0.033(4) -0.004(5)
C20 0.051(4) 0.095(6) 0.063(4) -0.011(4) 0.016(3) 0.011(4)
C22 0.075(5) 0.081(5) 0.061(4) -0.001(4) 0.009(4) 0.018(4)
C50 0.097(6) 0.055(4) 0.103(6) 0.015(4) 0.040(5) -0.010(4)
C49 0.064(4) 0.051(3) 0.080(4) 0.007(3) 0.027(4) -0.009(3)
C16 0.064(4) 0.059(3) 0.080(4) -0.007(3) 0.038(4) -0.017(3)
C51 0.160(10) 0.050(4) 0.124(8) 0.006(4) 0.079(7) -0.007(5)
C42 0.098(6) 0.072(5) 0.116(7) -0.009(4) 0.072(6) 0.024(4)
O2 0.111(8) 0.263(17) 0.066(5) 0.016(7) 0.039(5) 0.063(10)
C43 0.091(7) 0.115(8) 0.180(12) -0.046(8) 0.044(8) 0.025(7)
C44 0.127(10) 0.131(10) 0.137(11) -0.031(8) 0.013(8) 0.010(8)
C46 0.121(13) 0.29(3) 0.28(3) -0.09(2) 0.011(15) 0.044(15)
C45 0.115(11) 0.180(15) 0.26(2) -0.102(14) 0.030(12) 0.023(10)
C37A 0.032(5) 0.063(7) 0.078(4) -0.013(5) 0.036(4) 0.004(5)
C38A 0.044(4) 0.070(6) 0.081(5) -0.008(5) 0.033(4) -0.004(5)
C39A 0.051(5) 0.078(5) 0.093(6) -0.003(5) 0.047(5) -0.009(4)
C40 0.069(9) 0.103(10) 0.110(9) -0.001(8) 0.071(8) -0.017(7)
C40A 0.059(12) 0.131(19) 0.109(14) -0.008(15) 0.071(11) -0.028(12)
S2 0.0410(17) 0.0725(15) 0.116(2) 0.0313(15) 0.0325(15) -0.0072(14)
O4 0.075(3) 0.099(4) 0.101(3) 0.017(3) 0.031(3) -0.012(3)
O6 0.075(3) 0.099(4) 0.101(3) 0.017(3) 0.031(3) -0.012(3)
O5 0.075(3) 0.099(4) 0.101(3) 0.017(3) 0.031(3) -0.012(3)
F4 0.226(9) 0.073(3) 0.132(5) 0.003(4) 0.076(5) 0.002(5)
F5 0.226(9) 0.073(3) 0.132(5) 0.003(4) 0.076(5) 0.002(5)
C53 0.086(10) 0.138(11) 0.075(6) 0.005(7) 0.045(7) -0.006(8)
F6 0.153(9) 0.268(14) 0.204(10) 0.123(10) 0.146(9) 0.126(9)
O4A 0.075(3) 0.099(4) 0.101(3) 0.017(3) 0.031(3) -0.012(3)
O6A 0.075(3) 0.099(4) 0.101(3) 0.017(3) 0.031(3) -0.012(3)
S2A 0.0410(17) 0.0725(15) 0.116(2) 0.0313(15) 0.0325(15) -0.0072(14)
O5A 0.075(3) 0.099(4) 0.101(3) 0.017(3) 0.031(3) -0.012(3)
F6A 0.153(9) 0.268(14) 0.204(10) 0.123(10) 0.146(9) 0.126(9)
C53A 0.086(10) 0.138(11) 0.075(6) 0.005(7) 0.045(7) -0.006(8)
F5A 0.226(9) 0.073(3) 0.132(5) 0.003(4) 0.076(5) 0.002(5)
F4A 0.226(9) 0.073(3) 0.132(5) 0.003(4) 0.076(5) 0.002(5)
O2A 0.062(19) 0.045(15) 0.15(4) 0.017(18) 0.01(2) 0.042(14)
O3A 0.096(5) 0.069(4) 0.173(8) -0.035(4) 0.079(6) 0.004(4)
O1A 0.117(6) 0.057(4) 0.194(8) -0.005(5) 0.103(6) -0.016(4)

loop_
_atom_type_symbol
_atom_type_description
_atom_type_scat_dispersion_real
_atom_type_scat_dispersion_imag
_atom_type_scat_source
C C 0.0181 0.0091 'International Tables Vol C Tables 4.2.6.8 and 6.1.1.4'
H H 0.0000 0.0000 'International Tables Vol C Tables 4.2.6.8 and 6.1.1.4'
F F 0.0727 0.0534 'International Tables Vol C Tables 4.2.6.8 and 6.1.1.4'
Fe Fe -1.1336 3.1974 'International Tables Vol C Tables 4.2.6.8 and 6.1.1.4'
N N 0.0311 0.0180 'International Tables Vol C Tables 4.2.6.8 and 6.1.1.4'
O O 0.0492 0.0322 'International Tables Vol C Tables 4.2.6.8 and 6.1.1.4'
S S 0.3331 0.5567 'International Tables Vol C Tables 4.2.6.8 and 6.1.1.4'

loop_
_geom_angle_atom_site_label_1
_geom_angle_atom_site_label_2
_geom_angle_atom_site_label_3
_geom_angle
_geom_angle_site_symmetry_1
_geom_angle_site_symmetry_3
_geom_angle_publ_flag
N2 Fe1 N1 80.7(2) . . ?
N2 Fe1 N3 93.8(2) . . ?
N2 Fe1 N5 88.5(2) . . ?
N2 Fe1 N6 96.6(2) . . ?
N1 Fe1 N3 85.56(18) . . ?
N1 Fe1 N6 176.2(2) . . ?
N3 Fe1 N6 97.3(2) . . ?
N5 Fe1 N1 96.02(19) . . ?
N5 Fe1 N3 177.38(18) . . ?
N5 Fe1 N6 81.2(2) . . ?
N4 Fe1 N2 173.0(2) . . ?
N4 Fe1 N1 94.79(19) . . ?
N4 Fe1 N3 80.5(2) . . ?
N4 Fe1 N5 97.31(19) . . ?
N4 Fe1 N6 88.19(19) . . ?
O1 S1 C52 102.1(5) . . ?
O3 S1 O1 110.0(5) . . ?
O3 S1 C52 103.7(5) . . ?
O2 S1 O1 115.8(7) . . ?
O2 S1 C52 104.5(6) . . ?
O2 S1 O3 118.5(7) . . ?
O2A S1 C52 87(2) . . ?
O2A S1 O3A 99(2) . . ?
O3A S1 C52 101.9(18) . . ?
O1A S1 C52 120(2) . . ?
O1A S1 O2A 130(3) . . ?
O1A S1 O3A 113(2) . . ?
C5 N2 Fe1 116.1(4) . . ?
C1 N2 Fe1 126.2(4) . . ?
C1 N2 C5 117.7(5) . . ?
C6 N1 Fe1 113.6(4) . . ?
C6 N1 C12 106.2(4) . . ?
C12 N1 Fe1 139.1(4) . . ?
C18 N8 C37 134.1(7) . . ?
C18 N8 C19 105.8(5) . . ?
C18 N8 C37A 121.7(11) . . ?
C19 N8 C37 117.7(6) . . ?
C19 N8 C37A 132.5(11) . . ?
C18 N3 Fe1 111.8(4) . . ?
C18 N3 C24 107.1(5) . . ?
C24 N3 Fe1 136.9(4) . . ?
C31 N5 Fe1 138.6(4) . . ?
C30 N5 Fe1 113.0(4) . . ?
C30 N5 C31 106.7(5) . . ?
N1 C6 C5 116.9(5) . . ?
N1 C6 N7 111.9(5) . . ?
N7 C6 C5 131.1(5) . . ?
C17 N4 Fe1 115.9(4) . . ?
C13 N4 Fe1 125.6(4) . . ?
C13 N4 C17 118.5(5) . . ?
N7 C7 C12 107.3(5) . . ?
N7 C7 C8 131.3(6) . . ?
C12 C7 C8 121.4(6) . . ?
N5 C31 C36 108.5(5) . . ?
N5 C31 C32 131.5(5) . . ?
C36 C31 C32 120.1(5) . . ?
N2 C5 C6 111.3(4) . . ?
N2 C5 C4 121.3(5) . . ?
C4 C5 C6 127.3(5) . . ?
C25 N6 Fe1 125.5(4) . . ?
C25 N6 C29 118.6(5) . . ?
C29 N6 Fe1 115.5(4) . . ?
C5 C4 H4 120.6 . . ?
C5 C4 C3 118.7(6) . . ?
C3 C4 H4 120.6 . . ?
C6 N7 C42 128.3(6) . . ?
C7 N7 C6 106.5(4) . . ?
C7 N7 C42 125.2(6) . . ?
C36 N9 C47 124.9(5) . . ?
C30 N9 C36 106.8(5) . . ?
C30 N9 C47 128.0(5) . . ?
N8 C18 C17 129.8(5) . . ?
N3 C18 N8 112.4(5) . . ?
N3 C18 C17 117.8(5) . . ?
C32 C33 H33 119.6 . . ?
C32 C33 C34 120.8(7) . . ?
C34 C33 H33 119.6 . . ?
N3 C24 C19 107.5(5) . . ?
C23 C24 N3 131.7(6) . . ?
C23 C24 C19 120.7(6) . . ?
C31 C36 C35 121.9(6) . . ?
N9 C36 C31 106.6(5) . . ?
N9 C36 C35 131.5(6) . . ?
N5 C30 N9 111.5(5) . . ?
N5 C30 C29 117.3(5) . . ?
N9 C30 C29 131.2(5) . . ?
N1 C12 C7 108.1(5) . . ?
N1 C12 C11 131.4(5) . . ?
C7 C12 C11 120.5(5) . . ?
C4 C3 H3 120.2 . . ?
C2 C3 C4 119.6(5) . . ?
C2 C3 H3 120.2 . . ?
N9 C47 H47A 109.3 . . ?
N9 C47 H47B 109.3 . . ?
N9 C47 C48 111.5(5) . . ?
H47A C47 H47B 108.0 . . ?
C48 C47 H47A 109.3 . . ?
C48 C47 H47B 109.3 . . ?
C12 C11 H11 121.4 . . ?
C10 C11 C12 117.1(6) . . ?
C10 C11 H11 121.4 . . ?
N4 C17 C18 110.5(5) . . ?
N4 C17 C16 121.6(6) . . ?
C16 C17 C18 127.7(6) . . ?
C31 C32 H32 121.1 . . ?
C33 C32 C31 117.8(6) . . ?
C33 C32 H32 121.1 . . ?
N4 C13 H13 118.8 . . ?
N4 C13 C14 122.3(6) . . ?
C14 C13 H13 118.8 . . ?
F2 C52 S1 113.9(9) . . ?
F2 C52 F1 104.4(9) . . ?
F2 C52 F3 108.0(10) . . ?
F1 C52 S1 113.9(7) . . ?
F1 C52 F3 105.1(10) . . ?
F3 C52 S1 110.9(6) . . ?
C7 C8 H8 121.7 . . ?
C9 C8 C7 116.7(6) . . ?
C9 C8 H8 121.7 . . ?
C47 C48 H48A 108.6 . . ?
C47 C48 H48B 108.6 . . ?
H48A C48 H48B 107.5 . . ?
C49 C48 C47 114.8(6) . . ?
C49 C48 H48A 108.6 . . ?
C49 C48 H48B 108.6 . . ?
C36 C35 H35 121.5 . . ?
C34 C35 C36 117.0(6) . . ?
C34 C35 H35 121.5 . . ?
C11 C10 H10 119.2 . . ?
C9 C10 C11 121.5(6) . . ?
C9 C10 H10 119.2 . . ?
N6 C25 H25 118.7 . . ?
N6 C25 C26 122.5(7) . . ?
C26 C25 H25 118.7 . . ?
N6 C29 C30 111.5(5) . . ?
N6 C29 C28 121.6(6) . . ?
C28 C29 C30 126.8(6) . . ?
C33 C34 H34 118.8 . . ?
C35 C34 C33 122.4(6) . . ?
C35 C34 H34 118.8 . . ?
C25 C26 H26 120.3 . . ?
C25 C26 C27 119.4(7) . . ?
C27 C26 H26 120.3 . . ?
N2 C1 H1 118.1 . . ?
N2 C1 C2 123.8(6) . . ?
C2 C1 H1 118.1 . . ?
C3 C2 H2 120.6 . . ?
C1 C2 C3 118.8(6) . . ?
C1 C2 H2 120.6 . . ?
C13 C14 H14 120.4 . . ?
C15 C14 C13 119.3(7) . . ?
C15 C14 H14 120.4 . . ?
C24 C23 H23 121.3 . . ?
C22 C23 C24 117.5(7) . . ?
C22 C23 H23 121.3 . . ?
N8 C37 H37A 109.6 . . ?
N8 C37 H37B 109.6 . . ?
N8 C37 C38 110.1(8) . . ?
H37A C37 H37B 108.1 . . ?
C38 C37 H37A 109.6 . . ?
C38 C37 H37B 109.6 . . ?
C14 C15 H15 120.2 . . ?
C14 C15 C16 119.6(6) . . ?
C16 C15 H15 120.2 . . ?
N8 C19 C24 107.2(5) . . ?
C20 C19 N8 131.1(7) . . ?
C20 C19 C24 121.7(7) . . ?
H39A C39 H39B 107.9 . . ?
C38 C39 H39A 109.2 . . ?
C38 C39 H39B 109.2 . . ?
C38 C39 C40 112.0(10) . . ?
C40 C39 H39A 109.2 . . ?
C40 C39 H39B 109.2 . . ?
C20 C21 H21 118.5 . . ?
C20 C21 C22 123.1(8) . . ?
C22 C21 H21 118.5 . . ?
H41A C41 H41B 109.5 . . ?
H41A C41 H41C 109.5 . . ?
H41B C41 H41C 109.5 . . ?
H41D C41 H41E 109.5 . . ?
H41D C41 H41F 109.5 . . ?
H41E C41 H41F 109.5 . . ?
C40 C41 H41A 109.5 . . ?
C40 C41 H41B 109.5 . . ?
C40 C41 H41C 109.5 . . ?
C40A C41 H41D 109.5 . . ?
C40A C41 H41E 109.5 . . ?
C40A C41 H41F 109.5 . . ?
C29 C28 H28 120.8 . . ?
C29 C28 C27 118.4(6) . . ?
C27 C28 H28 120.8 . . ?
C8 C9 C10 122.6(6) . . ?
C8 C9 H9 118.7 . . ?
C10 C9 H9 118.7 . . ?
C26 C27 C28 119.4(6) . . ?
C26 C27 H27 120.3 . . ?
C28 C27 H27 120.3 . . ?
C37 C38 H38A 109.3 . . ?
C37 C38 H38B 109.3 . . ?
C39 C38 C37 111.5(9) . . ?
C39 C38 H38A 109.3 . . ?
C39 C38 H38B 109.3 . . ?
H38A C38 H38B 108.0 . . ?
C19 C20 H20 121.8 . . ?
C21 C20 C19 116.4(8) . . ?
C21 C20 H20 121.8 . . ?
C23 C22 C21 120.5(8) . . ?
C23 C22 H22 119.8 . . ?
C21 C22 H22 119.8 . . ?
H50A C50 H50B 107.8 . . ?
C49 C50 H50A 109.0 . . ?
C49 C50 H50B 109.0 . . ?
C51 C50 H50A 109.0 . . ?
C51 C50 H50B 109.0 . . ?
C51 C50 C49 113.0(8) . . ?
C48 C49 C50 112.9(7) . . ?
C48 C49 H49A 109.0 . . ?
C48 C49 H49B 109.0 . . ?
C50 C49 H49A 109.0 . . ?
C50 C49 H49B 109.0 . . ?
H49A C49 H49B 107.8 . . ?
C17 C16 H16 120.7 . . ?
C15 C16 C17 118.6(7) . . ?
C15 C16 H16 120.7 . . ?
C50 C51 H51A 109.5 . . ?
C50 C51 H51B 109.5 . . ?
C50 C51 H51C 109.5 . . ?
H51A C51 H51B 109.5 . . ?
H51A C51 H51C 109.5 . . ?
H51B C51 H51C 109.5 . . ?
N7 C42 H42A 108.7 . . ?
N7 C42 H42B 108.7 . . ?
H42A C42 H42B 107.6 . . ?
C43 C42 N7 114.4(8) . . ?
C43 C42 H42A 108.7 . . ?
C43 C42 H42B 108.7 . . ?
C42 C43 H43A 107.9 . . ?
C42 C43 H43B 107.9 . . ?
H43A C43 H43B 107.2 . . ?
C44 C43 C42 117.5(13) . . ?
C44 C43 H43A 107.9 . . ?
C44 C43 H43B 107.9 . . ?
C43 C44 H44A 109.0 . . ?
C43 C44 H44B 109.0 . . ?
C43 C44 C45 112.8(14) . . ?
H44A C44 H44B 107.8 . . ?
C45 C44 H44A 109.0 . . ?
C45 C44 H44B 109.0 . . ?
H46A C46 H46B 109.5 . . ?
H46A C46 H46C 109.5 . . ?
H46B C46 H46C 109.5 . . ?
C45 C46 H46A 109.5 . . ?
C45 C46 H46B 109.5 . . ?
C45 C46 H46C 109.5 . . ?
C44 C45 H45A 109.2 . . ?
C44 C45 H45B 109.2 . . ?
C46 C45 C44 112.1(19) . . ?
C46 C45 H45A 109.2 . . ?
C46 C45 H45B 109.2 . . ?
H45A C45 H45B 107.9 . . ?
N8 C37A H37C 107.4 . . ?
N8 C37A H37D 107.4 . . ?
N8 C37A C38A 119.6(17) . . ?
H37C C37A H37D 107.0 . . ?
C38A C37A H37C 107.4 . . ?
C38A C37A H37D 107.4 . . ?
C37A C38A H38C 109.0 . . ?
C37A C38A H38D 109.0 . . ?
H38C C38A H38D 107.8 . . ?
C39A C38A C37A 112.7(16) . . ?
C39A C38A H38C 109.0 . . ?
C39A C38A H38D 109.0 . . ?
C38A C39A H39C 110.3 . . ?
C38A C39A H39D 110.3 . . ?
C38A C39A C40A 107.2(18) . . ?
H39C C39A H39D 108.5 . . ?
C40A C39A H39C 110.3 . . ?
C40A C39A H39D 110.3 . . ?
C39 C40 H40A 108.2 . . ?
C39 C40 H40B 108.2 . . ?
C41 C40 C39 116.3(13) . . ?
C41 C40 H40A 108.2 . . ?
C41 C40 H40B 108.2 . . ?
H40A C40 H40B 107.4 . . ?
C41 C40A C39A 110(2) . . ?
C41 C40A H40C 109.6 . . ?
C41 C40A H40D 109.6 . . ?
C39A C40A H40C 109.6 . . ?
C39A C40A H40D 109.6 . . ?
H40C C40A H40D 108.1 . . ?
O4 S2 C53 103.7(6) . . ?
O6 S2 O4 110.3(6) . . ?
O6 S2 C53 102.4(6) . . ?
O5 S2 O4 114.1(6) . . ?
O5 S2 O6 117.0(6) . . ?
O5 S2 C53 107.8(6) . . ?
F4 C53 S2 111.5(10) . . ?
F5 C53 S2 107.4(10) . . ?
F5 C53 F4 118.8(14) . . ?
F6 C53 S2 112.6(12) . . ?
F6 C53 F4 104.3(13) . . ?
F6 C53 F5 102.0(12) . . ?
O4A S2A C53A 102.5(13) . . ?
O6A S2A O4A 98.0(12) . . ?
O6A S2A C53A 89.4(14) . . ?
O5A S2A O4A 114.0(12) . . ?
O5A S2A O6A 133.6(16) . . ?
O5A S2A C53A 113.6(14) . . ?
F6A C53A S2A 110(3) . . ?
F6A C53A F4A 100(2) . . ?
F5A C53A S2A 121(2) . . ?
F5A C53A F6A 113(3) . . ?
F5A C53A F4A 92(2) . . ?
F4A C53A S2A 117.0(19) . . ?

loop_
_geom_bond_atom_site_label_1
_geom_bond_atom_site_label_2
_geom_bond_distance
_geom_bond_site_symmetry_2
_geom_bond_publ_flag
Fe1 N2 1.969(4) . ?
Fe1 N1 1.975(4) . ?
Fe1 N3 1.983(5) . ?
Fe1 N5 1.974(5) . ?
Fe1 N4 1.966(5) . ?
Fe1 N6 1.987(5) . ?
S1 O1 1.449(7) . ?
S1 C52 1.767(10) . ?
S1 O3 1.404(6) . ?
S1 O2 1.361(9) . ?
S1 O2A 1.389(17) . ?
S1 O3A 1.454(18) . ?
S1 O1A 1.368(18) . ?
N2 C5 1.359(7) . ?
N2 C1 1.349(7) . ?
N1 C6 1.329(7) . ?
N1 C12 1.375(7) . ?
N8 C18 1.379(7) . ?
N8 C37 1.461(11) . ?
N8 C19 1.395(9) . ?
N8 C37A 1.502(18) . ?
N3 C18 1.323(7) . ?
N3 C24 1.394(7) . ?
N5 C31 1.370(8) . ?
N5 C30 1.336(7) . ?
C6 C5 1.452(8) . ?
C6 N7 1.360(7) . ?
N4 C17 1.363(7) . ?
N4 C13 1.343(8) . ?
C7 N7 1.361(8) . ?
C7 C12 1.396(8) . ?
C7 C8 1.413(9) . ?
C31 C36 1.401(8) . ?
C31 C32 1.404(8) . ?
C5 C4 1.387(8) . ?
N6 C25 1.339(8) . ?
N6 C29 1.354(8) . ?
C4 H4 0.9500 . ?
C4 C3 1.399(10) . ?
N7 C42 1.460(8) . ?
N9 C36 1.378(8) . ?
N9 C30 1.359(8) . ?
N9 C47 1.481(7) . ?
C18 C17 1.442(8) . ?
C33 H33 0.9500 . ?
C33 C32 1.385(9) . ?
C33 C34 1.408(10) . ?
C24 C23 1.393(9) . ?
C24 C19 1.413(9) . ?
C36 C35 1.403(9) . ?
C30 C29 1.453(8) . ?
C12 C11 1.408(8) . ?
C3 H3 0.9500 . ?
C3 C2 1.361(11) . ?
C47 H47A 0.9900 . ?
C47 H47B 0.9900 . ?
C47 C48 1.529(9) . ?
C11 H11 0.9500 . ?
C11 C10 1.389(9) . ?
C17 C16 1.398(8) . ?
C32 H32 0.9500 . ?
C13 H13 0.9500 . ?
C13 C14 1.382(8) . ?
F2 C52 1.289(13) . ?
C52 F1 1.299(11) . ?
C52 F3 1.337(11) . ?
C8 H8 0.9500 . ?
C8 C9 1.368(11) . ?
C48 H48A 0.9900 . ?
C48 H48B 0.9900 . ?
C48 C49 1.498(10) . ?
C35 H35 0.9500 . ?
C35 C34 1.360(11) . ?
C10 H10 0.9500 . ?
C10 C9 1.384(11) . ?
C25 H25 0.9500 . ?
C25 C26 1.364(9) . ?
C29 C28 1.385(8) . ?
C34 H34 0.9500 . ?
C26 H26 0.9500 . ?
C26 C27 1.369(11) . ?
C1 H1 0.9500 . ?
C1 C2 1.362(9) . ?
C2 H2 0.9500 . ?
C14 H14 0.9500 . ?
C14 C15 1.378(12) . ?
C23 H23 0.9500 . ?
C23 C22 1.381(10) . ?
C37 H37A 0.9900 . ?
C37 H37B 0.9900 . ?
C37 C38 1.519(14) . ?
C15 H15 0.9500 . ?
C15 C16 1.381(11) . ?
C19 C20 1.392(10) . ?
C39 H39A 0.9900 . ?
C39 H39B 0.9900 . ?
C39 C38 1.491(12) . ?
C39 C40 1.591(19) . ?
C21 H21 0.9500 . ?
C21 C20 1.362(12) . ?
C21 C22 1.413(13) . ?
C41 H41A 0.9800 . ?
C41 H41B 0.9800 . ?
C41 H41C 0.9800 . ?
C41 H41D 0.9800 . ?
C41 H41E 0.9800 . ?
C41 H41F 0.9800 . ?
C41 C40 1.530(19) . ?
C41 C40A 1.39(3) . ?
C28 H28 0.9500 . ?
C28 C27 1.387(11) . ?
C9 H9 0.9500 . ?
C27 H27 0.9500 . ?
C38 H38A 0.9900 . ?
C38 H38B 0.9900 . ?
C20 H20 0.9500 . ?
C22 H22 0.9500 . ?
C50 H50A 0.9900 . ?
C50 H50B 0.9900 . ?
C50 C49 1.511(9) . ?
C50 C51 1.508(13) . ?
C49 H49A 0.9900 . ?
C49 H49B 0.9900 . ?
C16 H16 0.9500 . ?
C51 H51A 0.9800 . ?
C51 H51B 0.9800 . ?
C51 H51C 0.9800 . ?
C42 H42A 0.9900 . ?
C42 H42B 0.9900 . ?
C42 C43 1.453(15) . ?
C43 H43A 0.9900 . ?
C43 H43B 0.9900 . ?
C43 C44 1.391(16) . ?
C44 H44A 0.9900 . ?
C44 H44B 0.9900 . ?
C44 C45 1.620(19) . ?
C46 H46A 0.9800 . ?
C46 H46B 0.9800 . ?
C46 H46C 0.9800 . ?
C46 C45 1.39(2) . ?
C45 H45A 0.9900 . ?
C45 H45B 0.9900 . ?
C37A H37C 0.9900 . ?
C37A H37D 0.9900 . ?
C37A C38A 1.52(2) . ?
C38A H38C 0.9900 . ?
C38A H38D 0.9900 . ?
C38A C39A 1.498(18) . ?
C39A H39C 0.9900 . ?
C39A H39D 0.9900 . ?
C39A C40A 1.52(3) . ?
C40 H40A 0.9900 . ?
C40 H40B 0.9900 . ?
C40A H40C 0.9900 . ?
C40A H40D 0.9900 . ?
S2 O4 1.440(9) . ?
S2 O6 1.431(9) . ?
S2 O5 1.372(9) . ?
S2 C53 1.852(16) . ?
F4 C53 1.292(13) . ?
F5 C53 1.276(13) . ?
C53 F6 1.278(13) . ?
O4A S2A 1.491(16) . ?
O6A S2A 1.475(17) . ?
S2A O5A 1.285(15) . ?
S2A C53A 1.80(2) . ?
F6A C53A 1.250(18) . ?
C53A F5A 1.245(18) . ?
C53A F4A 1.275(19) . ?

loop_
_geom_torsion_atom_site_label_1
_geom_torsion_atom_site_label_2
_geom_torsion_atom_site_label_3
_geom_torsion_atom_site_label_4
_geom_torsion
_geom_torsion_site_symmetry_1
_geom_torsion_site_symmetry_2
_geom_torsion_site_symmetry_3
_geom_torsion_site_symmetry_4
_geom_torsion_publ_flag
Fe1 N2 C5 C6 -3.3(6) . . . . ?
Fe1 N2 C5 C4 177.4(5) . . . . ?
Fe1 N2 C1 C2 -178.8(5) . . . . ?
Fe1 N1 C6 C5 12.3(6) . . . . ?
Fe1 N1 C6 N7 -171.2(4) . . . . ?
Fe1 N1 C12 C7 166.5(4) . . . . ?
Fe1 N1 C12 C11 -14.8(10) . . . . ?
Fe1 N3 C18 N8 -160.5(3) . . . . ?
Fe1 N3 C18 C17 19.8(6) . . . . ?
Fe1 N3 C24 C23 -28.8(10) . . . . ?
Fe1 N3 C24 C19 153.0(4) . . . . ?
Fe1 N5 C31 C36 161.5(4) . . . . ?
Fe1 N5 C31 C32 -19.5(9) . . . . ?
Fe1 N5 C30 N9 -166.3(3) . . . . ?
Fe1 N5 C30 C29 13.3(5) . . . . ?
Fe1 N4 C17 C18 -4.0(6) . . . . ?
Fe1 N4 C17 C16 179.9(4) . . . . ?
Fe1 N4 C13 C14 -179.4(6) . . . . ?
Fe1 N6 C25 C26 172.1(5) . . . . ?
Fe1 N6 C29 C30 5.7(6) . . . . ?
Fe1 N6 C29 C28 -170.6(4) . . . . ?
N2 C5 C4 C3 3.1(10) . . . . ?
N2 C1 C2 C3 -0.6(11) . . . . ?
N1 C6 C5 N2 -6.0(7) . . . . ?
N1 C6 C5 C4 173.3(6) . . . . ?
N1 C6 N7 C7 1.2(7) . . . . ?
N1 C6 N7 C42 178.6(7) . . . . ?
N1 C12 C11 C10 179.9(6) . . . . ?
N8 C18 C17 N4 169.6(5) . . . . ?
N8 C18 C17 C16 -14.6(9) . . . . ?
N8 C37 C38 C39 177.8(9) . . . . ?
N8 C19 C20 C21 180.0(6) . . . . ?
N8 C37A C38A C39A -57(3) . . . . ?
N3 C18 C17 N4 -10.7(7) . . . . ?
N3 C18 C17 C16 165.0(6) . . . . ?
N3 C24 C23 C22 178.6(6) . . . . ?
N3 C24 C19 N8 1.0(6) . . . . ?
N3 C24 C19 C20 -179.1(6) . . . . ?
N5 C31 C36 N9 0.7(6) . . . . ?
N5 C31 C36 C35 179.3(5) . . . . ?
N5 C31 C32 C33 -178.1(6) . . . . ?
N5 C30 C29 N6 -12.6(7) . . . . ?
N5 C30 C29 C28 163.4(5) . . . . ?
C6 N1 C12 C7 -0.2(6) . . . . ?
C6 N1 C12 C11 178.5(6) . . . . ?
C6 C5 C4 C3 -176.1(6) . . . . ?
C6 N7 C42 C43 -75.3(12) . . . . ?
N4 C17 C16 C15 -0.1(9) . . . . ?
N4 C13 C14 C15 -1.0(13) . . . . ?
C7 N7 C42 C43 101.6(10) . . . . ?
C7 C12 C11 C10 -1.6(9) . . . . ?
C7 C8 C9 C10 0.7(12) . . . . ?
C31 N5 C30 N9 1.4(6) . . . . ?
C31 N5 C30 C29 -179.0(4) . . . . ?
C31 C36 C35 C34 -0.9(9) . . . . ?
C5 N2 C1 C2 2.5(10) . . . . ?
C5 C6 N7 C7 177.1(6) . . . . ?
C5 C6 N7 C42 -5.5(11) . . . . ?
C5 C4 C3 C2 -1.1(10) . . . . ?
N6 C25 C26 C27 -3.0(11) . . . . ?
N6 C29 C28 C27 -1.7(9) . . . . ?
C4 C3 C2 C1 -0.1(11) . . . . ?
N7 C6 C5 N2 178.2(6) . . . . ?
N7 C6 C5 C4 -2.5(10) . . . . ?
N7 C7 C12 N1 0.9(7) . . . . ?
N7 C7 C12 C11 -177.9(5) . . . . ?
N7 C7 C8 C9 178.7(7) . . . . ?
N7 C42 C43 C44 -60.9(15) . . . . ?
N9 C36 C35 C34 177.2(6) . . . . ?
N9 C30 C29 N6 166.8(5) . . . . ?
N9 C30 C29 C28 -17.1(9) . . . . ?
N9 C47 C48 C49 -56.2(8) . . . . ?
C18 N8 C37 C38 -69.4(11) . . . . ?
C18 N8 C19 C24 -0.6(6) . . . . ?
C18 N8 C19 C20 179.5(7) . . . . ?
C18 N8 C37A C38A -77.3(19) . . . . ?
C18 N3 C24 C23 177.1(6) . . . . ?
C18 N3 C24 C19 -1.1(6) . . . . ?
C18 C17 C16 C15 -175.5(6) . . . . ?
C24 N3 C18 N8 0.8(6) . . . . ?
C24 N3 C18 C17 -178.9(4) . . . . ?
C24 C23 C22 C21 1.8(11) . . . . ?
C24 C19 C20 C21 0.1(10) . . . . ?
C36 C31 C32 C33 0.8(8) . . . . ?
C36 N9 C30 N5 -1.0(6) . . . . ?
C36 N9 C30 C29 179.5(5) . . . . ?
C36 N9 C47 C48 107.5(7) . . . . ?
C36 C35 C34 C33 0.8(11) . . . . ?
C30 N5 C31 C36 -1.3(5) . . . . ?
C30 N5 C31 C32 177.7(6) . . . . ?
C30 N9 C36 C31 0.2(6) . . . . ?
C30 N9 C36 C35 -178.2(6) . . . . ?
C30 N9 C47 C48 -64.4(8) . . . . ?
C30 C29 C28 C27 -177.4(6) . . . . ?
C12 N1 C6 C5 -177.1(5) . . . . ?
C12 N1 C6 N7 -0.6(6) . . . . ?
C12 C7 N7 C6 -1.2(7) . . . . ?
C12 C7 N7 C42 -178.7(7) . . . . ?
C12 C7 C8 C9 -2.6(11) . . . . ?
C12 C11 C10 C9 -0.3(10) . . . . ?
C47 N9 C36 C31 -173.2(5) . . . . ?
C47 N9 C36 C35 8.4(9) . . . . ?
C47 N9 C30 N5 172.1(5) . . . . ?
C47 N9 C30 C29 -7.4(9) . . . . ?
C47 C48 C49 C50 -174.8(6) . . . . ?
C11 C10 C9 C8 0.7(13) . . . . ?
O1 S1 C52 F2 57.6(9) . . . . ?
O1 S1 C52 F1 177.2(9) . . . . ?
O1 S1 C52 F3 -64.4(9) . . . . ?
C17 N4 C13 C14 1.1(10) . . . . ?
C32 C31 C36 N9 -178.4(5) . . . . ?
C32 C31 C36 C35 0.1(8) . . . . ?
C32 C33 C34 C35 0.1(11) . . . . ?
C13 N4 C17 C18 175.6(5) . . . . ?
C13 N4 C17 C16 -0.5(8) . . . . ?
C13 C14 C15 C16 0.4(13) . . . . ?
C8 C7 N7 C6 177.7(7) . . . . ?
C8 C7 N7 C42 0.2(12) . . . . ?
C8 C7 C12 N1 -178.1(6) . . . . ?
C8 C7 C12 C11 3.0(10) . . . . ?
C25 N6 C29 C30 178.1(5) . . . . ?
C25 N6 C29 C28 1.8(8) . . . . ?
C25 C26 C27 C28 3.0(12) . . . . ?
C29 N6 C25 C26 0.5(10) . . . . ?
C29 C28 C27 C26 -0.8(10) . . . . ?
C34 C33 C32 C31 -0.9(10) . . . . ?
O3 S1 C52 F2 -56.7(9) . . . . ?
O3 S1 C52 F1 62.9(10) . . . . ?
O3 S1 C52 F3 -178.7(8) . . . . ?
C1 N2 C5 C6 175.6(5) . . . . ?
C1 N2 C5 C4 -3.7(9) . . . . ?
C14 C15 C16 C17 0.2(11) . . . . ?
C23 C24 C19 N8 -177.5(5) . . . . ?
C23 C24 C19 C20 2.5(9) . . . . ?
C37 N8 C18 N3 160.8(8) . . . . ?
C37 N8 C18 C17 -19.5(11) . . . . ?
C37 N8 C19 C24 -165.2(7) . . . . ?
C37 N8 C19 C20 14.9(10) . . . . ?
C19 N8 C18 N3 -0.1(6) . . . . ?
C19 N8 C18 C17 179.5(5) . . . . ?
C19 N8 C37 C38 89.8(10) . . . . ?
C19 N8 C37A C38A 100(2) . . . . ?
C19 C24 C23 C22 -3.3(9) . . . . ?
C38 C39 C40 C41 -60.6(17) . . . . ?
C20 C21 C22 C23 0.7(13) . . . . ?
C22 C21 C20 C19 -1.7(12) . . . . ?
C51 C50 C49 C48 177.4(8) . . . . ?
C42 C43 C44 C45 -168.2(12) . . . . ?
O2 S1 C52 F2 178.6(10) . . . . ?
O2 S1 C52 F1 -61.8(11) . . . . ?
O2 S1 C52 F3 56.5(11) . . . . ?
C43 C44 C45 C46 175.5(18) . . . . ?
C37A N8 C18 N3 177.6(11) . . . . ?
C37A N8 C18 C17 -2.8(13) . . . . ?
C37A N8 C19 C24 -177.9(13) . . . . ?
C37A N8 C19 C20 2.2(16) . . . . ?
C37A C38A C39A C40A -173(2) . . . . ?
C38A C39A C40A C41 178(2) . . . . ?
C40 C39 C38 C37 179.5(11) . . . . ?
O4 S2 C53 F4 63.5(12) . . . . ?
O4 S2 C53 F5 -68.2(10) . . . . ?
O4 S2 C53 F6 -179.6(10) . . . . ?
O6 S2 C53 F4 -51.2(12) . . . . ?
O6 S2 C53 F5 177.1(9) . . . . ?
O6 S2 C53 F6 65.6(11) . . . . ?
O5 S2 C53 F4 -175.2(11) . . . . ?
O5 S2 C53 F5 53.1(10) . . . . ?
O5 S2 C53 F6 -58.4(11) . . . . ?
O4A S2A C53A F6A -170.5(19) . . . . ?
O4A S2A C53A F5A -35(3) . . . . ?
O4A S2A C53A F4A 76(2) . . . . ?
O6A S2A C53A F6A 92(2) . . . . ?
O6A S2A C53A F5A -133(3) . . . . ?
O6A S2A C53A F4A -22(2) . . . . ?
O5A S2A C53A F6A -47(2) . . . . ?
O5A S2A C53A F5A 89(3) . . . . ?
O5A S2A C53A F4A -161(2) . . . . ?
O2A S1 C52 F2 149.7(18) . . . . ?
O2A S1 C52 F1 -90.6(19) . . . . ?
O2A S1 C52 F3 27.7(19) . . . . ?
O3A S1 C52 F2 -111.4(19) . . . . ?
O3A S1 C52 F1 8.3(19) . . . . ?
O3A S1 C52 F3 126.6(19) . . . . ?
O1A S1 C52 F2 13.8(19) . . . . ?
O1A S1 C52 F1 133.4(19) . . . . ?
O1A S1 C52 F3 -108.2(19) . . . . ?
